data_4334446
loop_
_publ_author_name
'Carlo Di Giovanni'
'Lydia Vaquer'
'Xavier Sala'
'Jordi Benet-Buchholz'
'Antoni Llobet'

_publ_section_title
;
 New Dinuclear Ruthenium Complexes: Structure and Oxidative Catalysis
;
_journal_name_full 'Inorganic Chemistry'
_journal_page_first 4335
_journal_page_last 4345
_journal_paper_doi 10.1021/ic302481s
_journal_volume 52
_journal_year 2013
_chemical_formula_sum 'C36 H38 Cl F6 N8 O11 P Ru2'
_chemical_formula_weight 1141.30
_chemical_name_systematic
; 
 ? 
;
_space_group_IT_number 2
_symmetry_cell_setting triclinic
_symmetry_space_group_name_Hall '-P 1'
_symmetry_space_group_name_H-M 'P -1'
_atom_sites_solution_hydrogens geom
_atom_sites_solution_primary direct
_atom_sites_solution_secondary difmap
_audit_creation_method SHELXL-97
_cell_angle_alpha 72.08(2)
_cell_angle_beta 68.04(2)
_cell_angle_gamma 60.72(2)
_cell_formula_units_Z 2
_cell_length_a 13.292(11)
_cell_length_b 13.351(13)
_cell_length_c 14.855(14)
_cell_measurement_reflns_used 3074
_cell_measurement_temperature 100(2)
_cell_measurement_theta_max 24.96
_cell_measurement_theta_min 2.86
_cell_volume 2107(3)
_computing_cell_refinement 'Bruker APEX2 v2011.4-0'
_computing_data_collection 'Bruker APEX2 v2011.4-0'
_computing_data_reduction 'Bruker SAINT V7.60A'
_computing_molecular_graphics 'Bruker SHELXTL'
_computing_publication_material 'Bruker SHELXTL'
_computing_structure_refinement 'SHELXS-97 (Sheldrick, 2008)'
_computing_structure_solution Sir2011
_diffrn_ambient_temperature 100(2)
_diffrn_detector_area_resol_mean 512
_diffrn_detector_type '4K CCD area detector APEX II'
_diffrn_measured_fraction_theta_full 0.941
_diffrn_measured_fraction_theta_max 0.933
_diffrn_measurement_device_type 'Kappa 4-axis goniometer bruker-nonius'
_diffrn_measurement_method
;
 Fullsphere data collection, phi and omega scans
;
_diffrn_measurement_specimen_support 'magnetic support whith MicroMount'
_diffrn_radiation_monochromator 'Multilayer Montel 200 mirrors'
_diffrn_radiation_type MoK\a
_diffrn_radiation_wavelength 0.71073
_diffrn_reflns_av_R_equivalents 0.0961
_diffrn_reflns_av_sigmaI/netI 0.1092
_diffrn_reflns_limit_h_max 15
_diffrn_reflns_limit_h_min -15
_diffrn_reflns_limit_k_max 16
_diffrn_reflns_limit_k_min -15
_diffrn_reflns_limit_l_max 17
_diffrn_reflns_limit_l_min -17
_diffrn_reflns_number 20779
_diffrn_reflns_theta_full 25.00
_diffrn_reflns_theta_max 25.40
_diffrn_reflns_theta_min 1.50
_diffrn_source 'rotating anode x-ray tube'
_diffrn_source_current 70
_diffrn_source_power 50
_diffrn_source_size '3 mm x 0.3 mm fine focus'
_diffrn_source_type 'Bruker-Nonius FR 591'
_exptl_absorpt_coefficient_mu 0.914
_exptl_absorpt_correction_T_max 0.98
_exptl_absorpt_correction_T_min 0.81
_exptl_absorpt_correction_type empirical
_exptl_absorpt_process_details
; 
 SADABS Version 2008/1 Bruker-Nonius
 Blessing, Acta Cryst. (1995) A51 33-38
;
_exptl_crystal_colour brown
_exptl_crystal_density_diffrn 1.799
_exptl_crystal_description Block
_exptl_crystal_F_000 1144
_exptl_crystal_size_max 0.06
_exptl_crystal_size_mid 0.04
_exptl_crystal_size_min 0.02
_refine_diff_density_max 1.064
_refine_diff_density_min -0.877
_refine_diff_density_rms 0.131
_refine_ls_extinction_method none
_refine_ls_goodness_of_fit_ref 0.978
_refine_ls_hydrogen_treatment noref
_refine_ls_matrix_type full
_refine_ls_number_parameters 628
_refine_ls_number_reflns 7231
_refine_ls_number_restraints 21
_refine_ls_restrained_S_all 0.977
_refine_ls_R_factor_all 0.0936
_refine_ls_R_factor_gt 0.0471
_refine_ls_shift/su_max 0.000
_refine_ls_shift/su_mean 0.000
_refine_ls_structure_factor_coef Fsqd
_refine_ls_weighting_details 'calc w=1/[\s^2^(Fo^2^)+(0.0448P)^2^+0.0000P] where P=(Fo^2^+2Fc^2^)/3'
_refine_ls_weighting_scheme calc
_refine_ls_wR_factor_gt 0.0989
_refine_ls_wR_factor_ref 0.1159
_reflns_number_gt 4677
_reflns_number_total 7231
_reflns_threshold_expression >2sigma(I)
_cod_data_source_file ic302481s_si_002_1.cif
_cod_data_source_block exp221h2o_0m
_cod_database_code 4334446

loop_
_symmetry_equiv_pos_as_xyz
'x, y, z'
'-x, -y, -z'

loop_
_atom_site_label
_atom_site_type_symbol
_atom_site_fract_x
_atom_site_fract_y
_atom_site_fract_z
_atom_site_U_iso_or_equiv
_atom_site_adp_type
_atom_site_occupancy
_atom_site_symmetry_multiplicity
_atom_site_calc_flag
_atom_site_refinement_flags
Ru1 Ru 0.29916(5) 0.31691(4) 0.08772(4) 0.01738(15) Uani 1 1 d .
Ru2 Ru 0.29217(5) 0.22728(4) 0.34644(4) 0.01609(14) Uani 1 1 d .
Cl1 Cl 0.28350(16) 0.16567(13) 0.21763(12) 0.0304(4) Uani 1 1 d .
O1 O 0.3170(4) 0.4566(3) -0.0166(3) 0.0213(10) Uani 1 1 d .
O2 O 0.3576(4) 0.6076(3) -0.0416(3) 0.0231(10) Uani 1 1 d .
O3 O 0.3121(4) 0.2914(3) 0.4468(3) 0.0199(10) Uani 1 1 d .
O4 O 0.3996(4) 0.3952(3) 0.4519(3) 0.0228(10) Uani 1 1 d .
N1 N 0.1153(5) 0.3924(4) 0.1121(4) 0.0201(12) Uani 1 1 d .
N2 N 0.2830(5) 0.2421(4) 0.0011(4) 0.0233(13) Uani 1 1 d .
N3 N 0.4764(5) 0.2155(4) 0.0268(4) 0.0219(13) Uani 1 1 d .
N4 N 0.3260(5) 0.3995(4) 0.1650(4) 0.0190(12) Uani 1 1 d .
N5 N 0.3299(4) 0.3609(4) 0.2606(3) 0.0160(12) Uani 1 1 d .
N6 N 0.1081(5) 0.3103(4) 0.3997(3) 0.0188(12) Uani 1 1 d .
N7 N 0.2551(5) 0.0984(4) 0.4317(4) 0.0178(12) Uani 1 1 d .
N8 N 0.4625(5) 0.0972(4) 0.3401(3) 0.0171(12) Uani 1 1 d .
C1 C 0.0307(6) 0.4752(5) 0.1668(4) 0.0203(15) Uani 1 1 d .
H1A H 0.0560 0.5107 0.1953 0.024 Uiso 1 1 calc R
C2 C -0.0894(6) 0.5116(5) 0.1840(4) 0.0224(16) Uani 1 1 d .
H2A H -0.1452 0.5696 0.2245 0.027 Uiso 1 1 calc R
C3 C -0.1291(6) 0.4635(5) 0.1422(5) 0.0251(16) Uani 1 1 d .
H3A H -0.2122 0.4871 0.1533 0.030 Uiso 1 1 calc R
C4 C -0.0433(7) 0.3791(5) 0.0832(5) 0.0270(17) Uani 1 1 d .
H4A H -0.0677 0.3445 0.0531 0.032 Uiso 1 1 calc R
C5 C 0.0762(6) 0.3457(5) 0.0685(4) 0.0207(15) Uani 1 1 d .
C6 C 0.1728(6) 0.2620(5) 0.0028(4) 0.0210(15) Uani 1 1 d .
C7 C 0.1599(7) 0.2086(5) -0.0564(5) 0.0277(17) Uani 1 1 d .
H7A H 0.0830 0.2199 -0.0549 0.033 Uiso 1 1 calc R
C8 C 0.2632(7) 0.1382(5) -0.1178(5) 0.034(2) Uani 1 1 d .
H8A H 0.2564 0.1021 -0.1600 0.041 Uiso 1 1 calc R
C9 C 0.3735(7) 0.1198(5) -0.1190(5) 0.0282(17) Uani 1 1 d .
H9A H 0.4430 0.0723 -0.1623 0.034 Uiso 1 1 calc R
C10 C 0.3841(6) 0.1712(5) -0.0564(4) 0.0252(16) Uani 1 1 d .
C11 C 0.4942(7) 0.1558(5) -0.0425(4) 0.0266(17) Uani 1 1 d .
C12 C 0.6089(7) 0.0875(5) -0.0930(5) 0.0312(18) Uani 1 1 d .
H12A H 0.6200 0.0473 -0.1411 0.037 Uiso 1 1 calc R
C13 C 0.7045(7) 0.0783(6) -0.0735(5) 0.0347(19) Uani 1 1 d .
H13A H 0.7831 0.0311 -0.1077 0.042 Uiso 1 1 calc R
C14 C 0.6884(7) 0.1376(5) -0.0035(5) 0.0311(17) Uani 1 1 d .
H14A H 0.7552 0.1318 0.0107 0.037 Uiso 1 1 calc R
C15 C 0.5743(6) 0.2046(5) 0.0442(5) 0.0239(16) Uani 1 1 d .
H15A H 0.5632 0.2455 0.0920 0.029 Uiso 1 1 calc R
C16 C 0.3481(5) 0.4921(5) 0.1143(4) 0.0156(13) Uani 1 1 d .
C17 C 0.3804(6) 0.5489(5) 0.1562(4) 0.0209(15) Uani 1 1 d .
H17A H 0.3977 0.6134 0.1192 0.025 Uiso 1 1 calc R
C18 C 0.3869(5) 0.5103(5) 0.2515(4) 0.0164(14) Uani 1 1 d .
H18A H 0.4088 0.5469 0.2821 0.020 Uiso 1 1 calc R
C19 C 0.3606(6) 0.4160(4) 0.3019(4) 0.0158(14) Uani 1 1 d .
C20 C 0.3403(6) 0.5227(5) 0.0116(4) 0.0199(15) Uani 1 1 d .
C21 C 0.3591(6) 0.3640(5) 0.4072(4) 0.0200(15) Uani 1 1 d .
C22 C 0.0367(6) 0.4255(5) 0.3910(4) 0.0228(16) Uani 1 1 d .
H22A H 0.0727 0.4774 0.3547 0.027 Uiso 1 1 calc R
C23 C -0.0845(6) 0.4715(5) 0.4313(5) 0.0259(17) Uani 1 1 d .
H23A H -0.1311 0.5532 0.4250 0.031 Uiso 1 1 calc R
C24 C -0.1378(6) 0.3949(5) 0.4820(5) 0.0224(15) Uani 1 1 d .
H24A H -0.2224 0.4237 0.5071 0.027 Uiso 1 1 calc R
C25 C -0.0662(6) 0.2762(5) 0.4955(4) 0.0240(16) Uani 1 1 d .
H25A H -0.1008 0.2231 0.5315 0.029 Uiso 1 1 calc R
C26 C 0.0568(6) 0.2365(5) 0.4558(4) 0.0168(14) Uani 1 1 d .
C27 C 0.1408(6) 0.1135(5) 0.4738(4) 0.0207(15) Uani 1 1 d .
C28 C 0.1149(6) 0.0214(5) 0.5284(4) 0.0222(15) Uani 1 1 d .
H28A H 0.0339 0.0331 0.5583 0.027 Uiso 1 1 calc R
C29 C 0.2076(6) -0.0898(5) 0.5402(5) 0.0247(16) Uani 1 1 d .
H29A H 0.1903 -0.1539 0.5783 0.030 Uiso 1 1 calc R
C30 C 0.3242(6) -0.1042(5) 0.4953(4) 0.0225(16) Uani 1 1 d .
H30A H 0.3881 -0.1792 0.5015 0.027 Uiso 1 1 calc R
C31 C 0.3486(6) -0.0113(5) 0.4419(4) 0.0188(15) Uani 1 1 d .
C32 C 0.4652(6) -0.0085(5) 0.3915(4) 0.0179(15) Uani 1 1 d .
C33 C 0.5722(6) -0.1044(5) 0.4006(4) 0.0226(16) Uani 1 1 d .
H33A H 0.5726 -0.1778 0.4337 0.027 Uiso 1 1 calc R
C34 C 0.6778(6) -0.0913(5) 0.3610(4) 0.0263(17) Uani 1 1 d .
H34A H 0.7515 -0.1555 0.3675 0.032 Uiso 1 1 calc R
C35 C 0.6757(6) 0.0156(5) 0.3118(4) 0.0242(16) Uani 1 1 d .
H35A H 0.7474 0.0264 0.2848 0.029 Uiso 1 1 calc R
C36 C 0.5665(6) 0.1069(5) 0.3028(4) 0.0210(15) Uani 1 1 d .
H36A H 0.5655 0.1802 0.2684 0.025 Uiso 1 1 calc R
P1 P 0.03210(16) 0.76164(13) 0.22057(12) 0.0226(4) Uani 1 1 d .
F1 F -0.0315(4) 0.8222(3) 0.3165(3) 0.0326(10) Uani 1 1 d .
F2 F 0.1358(4) 0.8036(3) 0.1924(3) 0.0372(10) Uani 1 1 d .
F3 F -0.0442(4) 0.8806(3) 0.1597(3) 0.0351(10) Uani 1 1 d .
F4 F 0.0950(4) 0.7028(3) 0.1236(3) 0.0343(10) Uani 1 1 d .
F5 F -0.0710(3) 0.7197(3) 0.2487(3) 0.0306(9) Uani 1 1 d .
F6 F 0.1075(4) 0.6434(3) 0.2810(3) 0.0355(10) Uani 1 1 d .
O1W O 0.7113(5) 0.2715(4) 0.2141(4) 0.0344(12) Uani 1 1 d D
H1W1 H 0.686(7) 0.314(4) 0.258(3) 0.052 Uiso 1 1 d D
H2W1 H 0.689(7) 0.320(4) 0.165(3) 0.052 Uiso 1 1 d D
O2W O 0.3630(4) 0.4015(4) 0.6521(3) 0.0341(12) Uani 1 1 d D
H1W2 H 0.378(5) 0.394(6) 0.593(2) 0.051 Uiso 1 1 d D
H2W2 H 0.432(3) 0.376(6) 0.660(5) 0.051 Uiso 1 1 d D
O3W O 0.3914(5) 0.6725(4) 0.3928(4) 0.0446(15) Uani 1 1 d D
H1W3 H 0.376(7) 0.669(6) 0.4543(15) 0.067 Uiso 1 1 d D
H2W3 H 0.332(5) 0.732(5) 0.377(5) 0.067 Uiso 1 1 d D
O4W O 0.6341(5) 0.3787(4) 0.3882(4) 0.0366(13) Uani 1 1 d D
H1W4 H 0.644(6) 0.441(3) 0.367(5) 0.055 Uiso 1 1 d D
H2W4 H 0.5593(17) 0.401(5) 0.398(6) 0.055 Uiso 1 1 d D
O5W O 0.2087(5) 0.8634(4) 0.3231(4) 0.0415(14) Uani 1 1 d D
H1W5 H 0.167(7) 0.9357(14) 0.309(6) 0.062 Uiso 1 1 d D
H2W5 H 0.192(7) 0.831(5) 0.292(6) 0.062 Uiso 1 1 d D
O6W O 0.9503(5) 0.1110(4) 0.1639(4) 0.0461(15) Uani 1 1 d D
H1W6 H 0.878(3) 0.161(5) 0.167(6) 0.069 Uiso 1 1 d D
H2W6 H 0.953(6) 0.053(4) 0.150(6) 0.069 Uiso 1 1 d D
O7W O 0.0601(7) 0.0975(6) 0.2919(4) 0.0590(18) Uani 1 1 d D
H1W7 H 0.028(7) 0.110(8) 0.247(4) 0.088 Uiso 1 1 d D
H2W7 H 0.122(5) 0.110(9) 0.261(5) 0.088 Uiso 1 1 d D

loop_
_atom_site_aniso_label
_atom_site_aniso_U_11
_atom_site_aniso_U_22
_atom_site_aniso_U_33
_atom_site_aniso_U_23
_atom_site_aniso_U_13
_atom_site_aniso_U_12
Ru1 0.0216(3) 0.0136(3) 0.0198(3) -0.0021(2) -0.0052(2) -0.0101(2)
Ru2 0.0154(3) 0.0118(2) 0.0204(3) -0.00261(19) -0.0045(2) -0.0053(2)
Cl1 0.0316(11) 0.0283(9) 0.0303(10) -0.0024(7) -0.0068(8) -0.0143(7)
O1 0.026(3) 0.020(2) 0.025(2) -0.0018(18) -0.009(2) -0.0143(19)
O2 0.025(3) 0.019(2) 0.029(3) 0.0008(19) -0.007(2) -0.0150(19)
O3 0.020(3) 0.016(2) 0.022(2) -0.0033(17) -0.0051(19) -0.0060(19)
O4 0.022(3) 0.020(2) 0.033(3) -0.0090(19) -0.011(2) -0.0083(19)
N1 0.026(4) 0.020(3) 0.022(3) 0.002(2) -0.011(2) -0.014(2)
N2 0.031(4) 0.017(3) 0.028(3) -0.004(2) -0.007(3) -0.015(2)
N3 0.022(3) 0.025(3) 0.022(3) -0.003(2) -0.002(2) -0.017(2)
N4 0.019(3) 0.015(3) 0.022(3) -0.002(2) -0.006(2) -0.007(2)
N5 0.012(3) 0.012(2) 0.022(3) -0.007(2) -0.005(2) 0.000(2)
N6 0.018(3) 0.020(3) 0.012(3) -0.004(2) 0.001(2) -0.006(2)
N7 0.022(3) 0.016(3) 0.020(3) -0.007(2) -0.006(2) -0.007(2)
N8 0.012(3) 0.022(3) 0.019(3) -0.006(2) 0.001(2) -0.010(2)
C1 0.021(4) 0.017(3) 0.022(3) 0.002(3) -0.009(3) -0.007(3)
C2 0.024(4) 0.020(3) 0.020(3) 0.003(3) -0.008(3) -0.009(3)
C3 0.018(4) 0.027(3) 0.032(4) 0.005(3) -0.010(3) -0.014(3)
C4 0.042(5) 0.019(3) 0.031(4) 0.003(3) -0.016(3) -0.021(3)
C5 0.025(4) 0.015(3) 0.030(4) -0.001(3) -0.014(3) -0.011(3)
C6 0.032(5) 0.015(3) 0.020(3) 0.006(2) -0.011(3) -0.016(3)
C7 0.033(5) 0.028(4) 0.035(4) -0.002(3) -0.020(3) -0.016(3)
C8 0.054(6) 0.026(4) 0.034(4) -0.012(3) -0.017(4) -0.017(3)
C9 0.033(5) 0.030(4) 0.021(4) -0.009(3) -0.004(3) -0.012(3)
C10 0.027(4) 0.022(3) 0.023(4) -0.004(3) -0.001(3) -0.011(3)
C11 0.037(5) 0.016(3) 0.020(3) -0.001(3) 0.001(3) -0.014(3)
C12 0.033(5) 0.021(3) 0.034(4) -0.005(3) 0.001(3) -0.013(3)
C13 0.029(5) 0.028(4) 0.028(4) -0.010(3) 0.010(3) -0.009(3)
C14 0.027(4) 0.028(4) 0.036(4) -0.003(3) 0.001(3) -0.017(3)
C15 0.026(4) 0.018(3) 0.027(4) -0.003(3) 0.000(3) -0.013(3)
C16 0.006(3) 0.014(3) 0.026(3) -0.004(2) -0.003(3) -0.003(2)
C17 0.016(4) 0.015(3) 0.030(4) -0.005(3) 0.000(3) -0.008(3)
C18 0.009(3) 0.014(3) 0.028(4) -0.009(2) -0.009(3) 0.000(2)
C19 0.017(4) 0.009(3) 0.022(3) -0.005(2) -0.008(3) -0.002(2)
C20 0.016(4) 0.019(3) 0.018(3) -0.006(3) 0.002(3) -0.005(3)
C21 0.012(4) 0.013(3) 0.027(4) -0.009(3) -0.007(3) 0.006(3)
C22 0.029(4) 0.017(3) 0.022(3) -0.003(3) -0.009(3) -0.009(3)
C23 0.026(4) 0.018(3) 0.027(4) -0.006(3) -0.007(3) -0.003(3)
C24 0.013(4) 0.023(3) 0.028(4) -0.010(3) -0.003(3) -0.004(3)
C25 0.021(4) 0.028(3) 0.024(4) -0.006(3) -0.003(3) -0.012(3)
C26 0.013(4) 0.016(3) 0.023(3) -0.003(2) -0.007(3) -0.006(3)
C27 0.019(4) 0.022(3) 0.022(3) -0.006(3) -0.003(3) -0.010(3)
C28 0.021(4) 0.026(3) 0.023(4) -0.001(3) -0.004(3) -0.015(3)
C29 0.032(5) 0.018(3) 0.026(4) 0.000(3) -0.011(3) -0.013(3)
C30 0.028(4) 0.013(3) 0.025(4) -0.004(3) -0.006(3) -0.008(3)
C31 0.022(4) 0.014(3) 0.021(3) -0.001(2) -0.007(3) -0.008(3)
C32 0.021(4) 0.013(3) 0.020(3) -0.001(2) -0.011(3) -0.005(3)
C33 0.030(4) 0.015(3) 0.020(3) -0.001(2) -0.008(3) -0.007(3)
C34 0.024(4) 0.026(4) 0.023(4) -0.012(3) -0.007(3) -0.001(3)
C35 0.022(4) 0.029(4) 0.020(3) -0.005(3) 0.000(3) -0.014(3)
C36 0.023(4) 0.020(3) 0.026(4) -0.006(3) -0.008(3) -0.010(3)
P1 0.0181(10) 0.0197(8) 0.0295(10) -0.0045(7) -0.0047(7) -0.0084(7)
F1 0.028(3) 0.041(2) 0.036(2) -0.0146(18) -0.0069(18) -0.0161(18)
F2 0.033(3) 0.045(2) 0.044(3) -0.0027(19) -0.005(2) -0.030(2)
F3 0.040(3) 0.0207(19) 0.044(2) -0.0012(17) -0.022(2) -0.0072(18)
F4 0.029(3) 0.037(2) 0.036(2) -0.0145(18) -0.0013(18) -0.0143(18)
F5 0.020(2) 0.034(2) 0.044(2) -0.0118(18) -0.0033(18) -0.0161(17)
F6 0.023(2) 0.031(2) 0.044(2) 0.0025(18) -0.0106(19) -0.0090(17)
O1W 0.042(4) 0.024(2) 0.039(3) 0.004(2) -0.016(3) -0.017(2)
O2W 0.032(3) 0.038(3) 0.030(3) -0.007(2) -0.005(2) -0.014(2)
O3W 0.041(4) 0.039(3) 0.053(4) -0.012(3) -0.018(3) -0.009(3)
O4W 0.028(3) 0.020(2) 0.057(3) -0.002(2) -0.013(3) -0.007(2)
O5W 0.046(4) 0.049(3) 0.038(3) 0.000(3) -0.016(3) -0.028(3)
O6W 0.050(4) 0.028(3) 0.063(4) -0.003(3) -0.019(3) -0.017(3)
O7W 0.072(5) 0.053(3) 0.056(4) 0.001(3) -0.026(3) -0.028(4)

loop_
_atom_type_symbol
_atom_type_description
_atom_type_scat_dispersion_real
_atom_type_scat_dispersion_imag
_atom_type_scat_source
C C 0.0033 0.0016 'International Tables Vol C Tables 4.2.6.8 and 6.1.1.4'
H H 0.0000 0.0000 'International Tables Vol C Tables 4.2.6.8 and 6.1.1.4'
Cl Cl 0.1484 0.1585 'International Tables Vol C Tables 4.2.6.8 and 6.1.1.4'
F F 0.0171 0.0103 'International Tables Vol C Tables 4.2.6.8 and 6.1.1.4'
N N 0.0061 0.0033 'International Tables Vol C Tables 4.2.6.8 and 6.1.1.4'
O O 0.0106 0.0060 'International Tables Vol C Tables 4.2.6.8 and 6.1.1.4'
P P 0.1023 0.0942 'International Tables Vol C Tables 4.2.6.8 and 6.1.1.4'
Ru Ru -1.2594 0.8363 'International Tables Vol C Tables 4.2.6.8 and 6.1.1.4'

loop_
_geom_angle_atom_site_label_1
_geom_angle_atom_site_label_2
_geom_angle_atom_site_label_3
_geom_angle
N2 Ru1 N4 174.4(2)
N2 Ru1 N3 79.3(2)
N4 Ru1 N3 97.6(2)
N2 Ru1 N1 79.0(2)
N4 Ru1 N1 103.9(2)
N3 Ru1 N1 158.28(19)
N2 Ru1 O1 96.7(2)
N4 Ru1 O1 78.48(19)
N3 Ru1 O1 88.52(19)
N1 Ru1 O1 92.66(19)
N2 Ru1 Cl1 89.47(17)
N4 Ru1 Cl1 95.28(16)
N3 Ru1 Cl1 91.93(15)
N1 Ru1 Cl1 89.24(15)
O1 Ru1 Cl1 173.74(12)
N7 Ru2 N5 179.06(18)
N7 Ru2 N8 79.6(2)
N5 Ru2 N8 100.6(2)
N7 Ru2 N6 78.6(2)
N5 Ru2 N6 101.2(2)
N8 Ru2 N6 157.3(2)
N7 Ru2 O3 100.61(19)
N5 Ru2 O3 78.47(19)
N8 Ru2 O3 88.31(18)
N6 Ru2 O3 89.57(19)
N7 Ru2 Cl1 85.86(15)
N5 Ru2 Cl1 95.07(15)
N8 Ru2 Cl1 90.40(14)
N6 Ru2 Cl1 94.23(15)
O3 Ru2 Cl1 173.06(13)
Ru1 Cl1 Ru2 100.81(10)
C20 O1 Ru1 115.2(4)
C21 O3 Ru2 114.1(4)
C1 N1 C5 116.7(6)
C1 N1 Ru1 129.4(4)
C5 N1 Ru1 113.8(4)
C6 N2 C10 122.7(5)
C6 N2 Ru1 119.1(4)
C10 N2 Ru1 118.1(5)
C15 N3 C11 117.7(6)
C15 N3 Ru1 128.1(4)
C11 N3 Ru1 114.1(5)
C16 N4 N5 120.7(5)
C16 N4 Ru1 115.7(4)
N5 N4 Ru1 123.5(4)
C19 N5 N4 118.5(5)
C19 N5 Ru2 117.0(4)
N4 N5 Ru2 124.6(4)
C22 N6 C26 117.9(6)
C22 N6 Ru2 128.5(5)
C26 N6 Ru2 113.5(4)
C27 N7 C31 120.4(6)
C27 N7 Ru2 120.5(4)
C31 N7 Ru2 118.9(5)
C36 N8 C32 117.5(5)
C36 N8 Ru2 128.0(4)
C32 N8 Ru2 113.9(4)
N1 C1 C2 124.0(6)
C1 C2 C3 119.4(6)
C2 C3 C4 117.8(7)
C5 C4 C3 120.3(6)
C4 C5 N1 121.6(6)
C4 C5 C6 123.9(6)
N1 C5 C6 114.5(6)
N2 C6 C7 119.9(6)
N2 C6 C5 113.0(5)
C7 C6 C5 127.1(7)
C6 C7 C8 117.7(7)
C9 C8 C7 121.6(6)
C8 C9 C10 119.5(6)
N2 C10 C9 118.5(7)
N2 C10 C11 113.9(5)
C9 C10 C11 127.5(6)
N3 C11 C12 120.9(7)
N3 C11 C10 114.4(6)
C12 C11 C10 124.7(6)
C13 C12 C11 119.8(6)
C12 C13 C14 120.2(6)
C15 C14 C13 118.4(7)
N3 C15 C14 123.0(6)
N4 C16 C17 121.1(5)
N4 C16 C20 113.9(5)
C17 C16 C20 124.9(6)
C18 C17 C16 119.1(6)
C17 C18 C19 117.8(5)
N5 C19 C18 122.8(5)
N5 C19 C21 111.7(5)
C18 C19 C21 125.5(5)
O2 C20 O1 124.0(5)
O2 C20 C16 119.5(6)
O1 C20 C16 116.5(5)
O4 C21 O3 123.9(6)
O4 C21 C19 119.4(6)
O3 C21 C19 116.6(5)
N6 C22 C23 123.7(7)
C22 C23 C24 118.1(6)
C25 C24 C23 119.4(7)
C26 C25 C24 118.9(7)
N6 C26 C25 121.7(5)
N6 C26 C27 115.5(6)
C25 C26 C27 122.8(6)
N7 C27 C28 120.4(6)
N7 C27 C26 111.3(6)
C28 C27 C26 128.2(6)
C27 C28 C29 120.2(7)
C30 C29 C28 118.6(6)
C31 C30 C29 120.4(6)
C30 C31 N7 119.9(6)
C30 C31 C32 128.5(6)
N7 C31 C32 111.6(5)
N8 C32 C33 121.8(6)
N8 C32 C31 115.7(5)
C33 C32 C31 122.3(6)
C34 C33 C32 119.0(6)
C33 C34 C35 119.6(6)
C34 C35 C36 118.5(7)
N8 C36 C35 123.4(6)
F1 P1 F5 90.3(2)
F1 P1 F4 179.2(2)
F5 P1 F4 89.9(2)
F1 P1 F6 90.3(2)
F5 P1 F6 89.8(2)
F4 P1 F6 90.5(2)
F1 P1 F2 89.7(2)
F5 P1 F2 179.9(3)
F4 P1 F2 90.2(2)
F6 P1 F2 90.1(2)
F1 P1 F3 89.7(2)
F5 P1 F3 90.0(2)
F4 P1 F3 89.5(2)
F6 P1 F3 179.8(3)
F2 P1 F3 90.1(2)

loop_
_geom_bond_atom_site_label_1
_geom_bond_atom_site_label_2
_geom_bond_distance
Ru1 N2 1.976(5)
Ru1 N4 2.032(5)
Ru1 N3 2.060(6)
Ru1 N1 2.067(6)
Ru1 O1 2.077(4)
Ru1 Cl1 2.357(2)
Ru2 N7 1.957(5)
Ru2 N5 2.014(5)
Ru2 N8 2.061(5)
Ru2 N6 2.069(5)
Ru2 O3 2.080(4)
Ru2 Cl1 2.362(2)
O1 C20 1.282(7)
O2 C20 1.237(7)
O3 C21 1.282(8)
O4 C21 1.248(7)
N1 C1 1.343(7)
N1 C5 1.376(8)
N2 C6 1.346(9)
N2 C10 1.352(8)
N3 C15 1.350(8)
N3 C11 1.375(7)
N4 C16 1.341(8)
N4 N5 1.365(7)
N5 C19 1.357(7)
N6 C22 1.350(7)
N6 C26 1.362(8)
N7 C27 1.343(8)
N7 C31 1.392(7)
N8 C36 1.339(8)
N8 C32 1.372(7)
C1 C2 1.364(9)
C2 C3 1.378(9)
C3 C4 1.394(9)
C4 C5 1.369(10)
C5 C6 1.477(8)
C6 C7 1.389(8)
C7 C8 1.389(10)
C8 C9 1.357(10)
C9 C10 1.393(9)
C10 C11 1.461(10)
C11 C12 1.386(9)
C12 C13 1.347(10)
C13 C14 1.388(9)
C14 C15 1.365(9)
C16 C17 1.400(8)
C16 C20 1.482(8)
C17 C18 1.369(8)
C18 C19 1.387(9)
C19 C21 1.500(8)
C22 C23 1.366(9)
C23 C24 1.397(10)
C24 C25 1.389(8)
C25 C26 1.387(9)
C26 C27 1.474(8)
C27 C28 1.371(9)
C28 C29 1.402(8)
C29 C30 1.379(10)
C30 C31 1.367(9)
C31 C32 1.462(9)
C32 C33 1.392(8)
C33 C34 1.380(10)
C34 C35 1.381(9)
C35 C36 1.387(9)
P1 F1 1.593(4)
P1 F5 1.595(4)
P1 F4 1.595(4)
P1 F6 1.598(4)
P1 F2 1.603(5)
P1 F3 1.611(4)

loop_
_geom_torsion_atom_site_label_1
_geom_torsion_atom_site_label_2
_geom_torsion_atom_site_label_3
_geom_torsion_atom_site_label_4
_geom_torsion
N2 Ru1 Cl1 Ru2 -177.99(18)
N4 Ru1 Cl1 Ru2 4.92(16)
N3 Ru1 Cl1 Ru2 102.71(16)
N1 Ru1 Cl1 Ru2 -98.98(15)
O1 Ru1 Cl1 Ru2 8.7(12)
N7 Ru2 Cl1 Ru1 172.69(16)
N5 Ru2 Cl1 Ru1 -7.14(15)
N8 Ru2 Cl1 Ru1 -107.77(16)
N6 Ru2 Cl1 Ru1 94.49(15)
O3 Ru2 Cl1 Ru1 -28.5(10)
N2 Ru1 O1 C20 -174.3(4)
N4 Ru1 O1 C20 2.8(4)
N3 Ru1 O1 C20 -95.3(4)
N1 Ru1 O1 C20 106.4(4)
Cl1 Ru1 O1 C20 -1.1(15)
N7 Ru2 O3 C21 167.6(4)
N5 Ru2 O3 C21 -12.6(4)
N8 Ru2 O3 C21 88.5(4)
N6 Ru2 O3 C21 -114.1(4)
Cl1 Ru2 O3 C21 9.1(13)
N2 Ru1 N1 C1 -176.1(5)
N4 Ru1 N1 C1 -1.0(5)
N3 Ru1 N1 C1 -172.4(5)
O1 Ru1 N1 C1 -79.8(5)
Cl1 Ru1 N1 C1 94.3(5)
N2 Ru1 N1 C5 7.0(4)
N4 Ru1 N1 C5 -177.8(4)
N3 Ru1 N1 C5 10.7(8)
O1 Ru1 N1 C5 103.4(4)
Cl1 Ru1 N1 C5 -82.6(4)
N4 Ru1 N2 C6 -128(2)
N3 Ru1 N2 C6 175.7(5)
N1 Ru1 N2 C6 -5.6(4)
O1 Ru1 N2 C6 -97.0(5)
Cl1 Ru1 N2 C6 83.7(4)
N4 Ru1 N2 C10 53(2)
N3 Ru1 N2 C10 -3.2(4)
N1 Ru1 N2 C10 175.5(5)
O1 Ru1 N2 C10 84.0(5)
Cl1 Ru1 N2 C10 -95.2(4)
N2 Ru1 N3 C15 -179.3(5)
N4 Ru1 N3 C15 5.4(5)
N1 Ru1 N3 C15 177.0(5)
O1 Ru1 N3 C15 83.5(5)
Cl1 Ru1 N3 C15 -90.2(5)
N2 Ru1 N3 C11 3.2(4)
N4 Ru1 N3 C11 -172.2(4)
N1 Ru1 N3 C11 -0.5(8)
O1 Ru1 N3 C11 -94.0(4)
Cl1 Ru1 N3 C11 92.3(4)
N2 Ru1 N4 C16 27(2)
N3 Ru1 N4 C16 83.1(4)
N1 Ru1 N4 C16 -93.7(4)
O1 Ru1 N4 C16 -3.8(4)
Cl1 Ru1 N4 C16 175.8(4)
N2 Ru1 N4 N5 -148(2)
N3 Ru1 N4 N5 -92.5(5)
N1 Ru1 N4 N5 90.6(5)
O1 Ru1 N4 N5 -179.5(5)
Cl1 Ru1 N4 N5 0.1(4)
C16 N4 N5 C19 -2.2(8)
Ru1 N4 N5 C19 173.3(4)
C16 N4 N5 Ru2 177.4(4)
Ru1 N4 N5 Ru2 -7.1(6)
N7 Ru2 N5 C19 20(13)
N8 Ru2 N5 C19 -79.6(4)
N6 Ru2 N5 C19 93.7(4)
O3 Ru2 N5 C19 6.5(4)
Cl1 Ru2 N5 C19 -170.9(4)
N7 Ru2 N5 N4 -160(13)
N8 Ru2 N5 N4 100.8(4)
N6 Ru2 N5 N4 -85.9(4)
O3 Ru2 N5 N4 -173.1(5)
Cl1 Ru2 N5 N4 9.5(4)
N7 Ru2 N6 C22 169.9(5)
N5 Ru2 N6 C22 -9.2(5)
N8 Ru2 N6 C22 153.6(5)
O3 Ru2 N6 C22 69.0(5)
Cl1 Ru2 N6 C22 -105.2(5)
N7 Ru2 N6 C26 -5.5(4)
N5 Ru2 N6 C26 175.4(4)
N8 Ru2 N6 C26 -21.9(7)
O3 Ru2 N6 C26 -106.5(4)
Cl1 Ru2 N6 C26 79.4(4)
N5 Ru2 N7 C27 81(13)
N8 Ru2 N7 C27 -179.5(5)
N6 Ru2 N7 C27 6.9(4)
O3 Ru2 N7 C27 94.2(4)
Cl1 Ru2 N7 C27 -88.3(4)
N5 Ru2 N7 C31 -104(13)
N8 Ru2 N7 C31 -4.6(4)
N6 Ru2 N7 C31 -178.2(4)
O3 Ru2 N7 C31 -90.9(4)
Cl1 Ru2 N7 C31 86.6(4)
N7 Ru2 N8 C36 -169.0(5)
N5 Ru2 N8 C36 10.1(5)
N6 Ru2 N8 C36 -152.7(5)
O3 Ru2 N8 C36 -67.9(5)
Cl1 Ru2 N8 C36 105.3(5)
N7 Ru2 N8 C32 2.4(4)
N5 Ru2 N8 C32 -178.5(4)
N6 Ru2 N8 C32 18.7(7)
O3 Ru2 N8 C32 103.5(4)
Cl1 Ru2 N8 C32 -83.3(4)
C5 N1 C1 C2 2.5(9)
Ru1 N1 C1 C2 -174.3(5)
N1 C1 C2 C3 -1.3(9)
C1 C2 C3 C4 -0.2(9)
C2 C3 C4 C5 0.3(9)
C3 C4 C5 N1 1.0(9)
C3 C4 C5 C6 -176.4(5)
C1 N1 C5 C4 -2.4(9)
Ru1 N1 C5 C4 174.9(5)
C1 N1 C5 C6 175.3(5)
Ru1 N1 C5 C6 -7.5(6)
C10 N2 C6 C7 -0.1(9)
Ru1 N2 C6 C7 -178.9(4)
C10 N2 C6 C5 -177.9(5)
Ru1 N2 C6 C5 3.2(7)
C4 C5 C6 N2 -179.4(6)
N1 C5 C6 N2 3.1(7)
C4 C5 C6 C7 2.9(10)
N1 C5 C6 C7 -174.6(6)
N2 C6 C7 C8 -1.8(9)
C5 C6 C7 C8 175.8(6)
C6 C7 C8 C9 1.3(10)
C7 C8 C9 C10 0.9(10)
C6 N2 C10 C9 2.3(9)
Ru1 N2 C10 C9 -178.8(5)
C6 N2 C10 C11 -176.3(5)
Ru1 N2 C10 C11 2.6(7)
C8 C9 C10 N2 -2.7(10)
C8 C9 C10 C11 175.7(6)
C15 N3 C11 C12 -0.4(9)
Ru1 N3 C11 C12 177.4(5)
C15 N3 C11 C10 179.4(5)
Ru1 N3 C11 C10 -2.8(7)
N2 C10 C11 N3 0.3(8)
C9 C10 C11 N3 -178.2(6)
N2 C10 C11 C12 -179.9(6)
C9 C10 C11 C12 1.6(11)
N3 C11 C12 C13 0.6(10)
C10 C11 C12 C13 -179.2(6)
C11 C12 C13 C14 -0.4(10)
C12 C13 C14 C15 0.0(10)
C11 N3 C15 C14 0.0(9)
Ru1 N3 C15 C14 -177.4(5)
C13 C14 C15 N3 0.2(10)
N5 N4 C16 C17 2.6(8)
Ru1 N4 C16 C17 -173.2(4)
N5 N4 C16 C20 180.0(5)
Ru1 N4 C16 C20 4.2(6)
N4 C16 C17 C18 -1.4(9)
C20 C16 C17 C18 -178.5(5)
C16 C17 C18 C19 -0.1(9)
N4 N5 C19 C18 0.6(8)
Ru2 N5 C19 C18 -179.0(4)
N4 N5 C19 C21 179.3(5)
Ru2 N5 C19 C21 -0.3(6)
C17 C18 C19 N5 0.5(9)
C17 C18 C19 C21 -178.0(5)
Ru1 O1 C20 O2 177.6(5)
Ru1 O1 C20 C16 -1.4(7)
N4 C16 C20 O2 179.1(5)
C17 C16 C20 O2 -3.6(9)
N4 C16 C20 O1 -1.8(8)
C17 C16 C20 O1 175.4(6)
Ru2 O3 C21 O4 -165.7(4)
Ru2 O3 C21 C19 16.4(6)
N5 C19 C21 O4 171.1(5)
C18 C19 C21 O4 -10.3(9)
N5 C19 C21 O3 -10.9(7)
C18 C19 C21 O3 167.7(5)
C26 N6 C22 C23 -3.1(9)
Ru2 N6 C22 C23 -178.4(4)
N6 C22 C23 C24 -1.9(9)
C22 C23 C24 C25 4.3(9)
C23 C24 C25 C26 -1.8(9)
C22 N6 C26 C25 5.8(8)
Ru2 N6 C26 C25 -178.2(4)
C22 N6 C26 C27 -172.1(5)
Ru2 N6 C26 C27 3.9(6)
C24 C25 C26 N6 -3.4(9)
C24 C25 C26 C27 174.3(5)
C31 N7 C27 C28 1.0(9)
Ru2 N7 C27 C28 175.8(4)
C31 N7 C27 C26 178.6(5)
Ru2 N7 C27 C26 -6.5(7)
N6 C26 C27 N7 1.3(7)
C25 C26 C27 N7 -176.6(5)
N6 C26 C27 C28 178.7(6)
C25 C26 C27 C28 0.8(10)
N7 C27 C28 C29 -0.6(9)
C26 C27 C28 C29 -177.8(6)
C27 C28 C29 C30 -0.5(9)
C28 C29 C30 C31 1.1(9)
C29 C30 C31 N7 -0.7(9)
C29 C30 C31 C32 178.2(6)
C27 N7 C31 C30 -0.3(8)
Ru2 N7 C31 C30 -175.3(4)
C27 N7 C31 C32 -179.4(5)
Ru2 N7 C31 C32 5.7(6)
C36 N8 C32 C33 -3.4(8)
Ru2 N8 C32 C33 -175.8(4)
C36 N8 C32 C31 172.2(5)
Ru2 N8 C32 C31 -0.2(6)
C30 C31 C32 N8 177.7(6)
N7 C31 C32 N8 -3.3(7)
C30 C31 C32 C33 -6.7(10)
N7 C31 C32 C33 172.3(5)
N8 C32 C33 C34 3.3(9)
C31 C32 C33 C34 -172.1(5)
C32 C33 C34 C35 -1.1(9)
C33 C34 C35 C36 -0.8(9)
C32 N8 C36 C35 1.5(8)
Ru2 N8 C36 C35 172.6(4)
C34 C35 C36 N8 0.6(9)
